data_7245215
loop_
_publ_author_name
'Iwai, Yudai'
'Nakaya, Manabu'
'Ohtsu, Hiroyoshi'
'Le Ouay, Benjamin'
'Ohtani, Ryo'
'Ohba, Masaaki'

_publ_section_title
;
 Zero area thermal expansion of honeycomb layers via double distortion
 relaxation in (PPh4)[Cu2(CN)3]
;
_journal_name_full CrystEngComm
_journal_paper_doi 10.1039/D2CE00878E
_journal_year 2022
_chemical_formula_moiety 'C3 Cu2 N3, 0.5(C48 H40 P2)'
_chemical_formula_sum 'C27 H20 Cu2 N3 P'
_chemical_formula_weight 544.545
_space_group_crystal_system orthorhombic
_space_group_IT_number 62
_space_group_name_Hall '-P 2ac 2n'
_space_group_name_H-M_alt 'P n m a'
_symmetry_Int_Tables_number 62
_audit_creation_date 2022-04-25
_audit_creation_method
;
Olex2 1.5-dev
(compiled 2022.04.21 svn.rca3783a0 for OlexSys, GUI svn.r6444)
;
_audit_update_record
;
2022-06-27 deposited with the CCDC.	2022-07-25 downloaded from the CCDC.
;
_cell_angle_alpha 90
_cell_angle_beta 90
_cell_angle_gamma 90
_cell_formula_units_Z 4
_cell_length_a 14.3250(6)
_cell_length_b 19.0152(8)
_cell_length_c 8.9170(4)
_cell_measurement_reflns_used 2213
_cell_measurement_temperature 300.0
_cell_measurement_theta_max 19.19
_cell_measurement_theta_min 2.52
_cell_volume 2428.93(18)
_computing_data_collection 'APEX3 (Bruker AXS, 2019)'
_computing_molecular_graphics 'Olex2 1.5-dev (Dolomanov et al., 2009)'
_computing_publication_material 'Olex2 1.5-dev (Dolomanov et al., 2009)'
_computing_structure_refinement 'olex2.refine 1.5-dev (Bourhis et al., 2015)'
_computing_structure_solution 'SHELXT 2018/2 (Sheldrick, 2018)'
_diffrn_ambient_temperature 303.00
_diffrn_measured_fraction_theta_full 1.0000
_diffrn_measured_fraction_theta_max 1.0000
_diffrn_measurement_device_type 'Bruker APEX-II CCD'
_diffrn_measurement_method '\f and \w scans'
_diffrn_radiation_type 'Mo K\a'
_diffrn_radiation_wavelength 0.71073
_diffrn_reflns_av_R_equivalents 0.0862
_diffrn_reflns_av_unetI/netI 0.0441
_diffrn_reflns_Laue_measured_fraction_full 1.0000
_diffrn_reflns_Laue_measured_fraction_max 1.0000
_diffrn_reflns_limit_h_max 16
_diffrn_reflns_limit_h_min -16
_diffrn_reflns_limit_k_max 21
_diffrn_reflns_limit_k_min -21
_diffrn_reflns_limit_l_max 9
_diffrn_reflns_limit_l_min -9
_diffrn_reflns_number 17578
_diffrn_reflns_point_group_measured_fraction_full 1.0000
_diffrn_reflns_point_group_measured_fraction_max 1.0000
_diffrn_reflns_theta_full 23.4786
_diffrn_reflns_theta_max 23.48
_diffrn_reflns_theta_min 2.14
_exptl_absorpt_coefficient_mu 1.836
_exptl_absorpt_correction_T_max 0.7449
_exptl_absorpt_correction_T_min 0.6243
_exptl_absorpt_correction_type none
_exptl_absorpt_process_details
;
SADABS-2016/2 (Bruker,2016/2) was used for absorption correction.
wR2(int) was 0.1463 before and 0.0707 after correction.
The Ratio of minimum to maximum transmission is 0.8381.
The \l/2 correction factor is Not present.
;
_exptl_crystal_colour 'clear colourless'
_exptl_crystal_colour_lustre clear
_exptl_crystal_colour_primary colourless
_exptl_crystal_density_diffrn 1.489
_exptl_crystal_description block
_exptl_crystal_F_000 1107.826
_exptl_crystal_size_max 0.132
_exptl_crystal_size_mid 0.094
_exptl_crystal_size_min 0.065
_refine_diff_density_max 0.5309
_refine_diff_density_min -0.5103
_refine_diff_density_rms 0.1102
_refine_ls_d_res_high 0.8920
_refine_ls_d_res_low 9.5076
_refine_ls_goodness_of_fit_ref 1.0671
_refine_ls_hydrogen_treatment constr
_refine_ls_matrix_type full
_refine_ls_number_constraints 50
_refine_ls_number_parameters 205
_refine_ls_number_reflns 1850
_refine_ls_number_restraints 198
_refine_ls_restrained_S_all 1.0082
_refine_ls_R_factor_all 0.0791
_refine_ls_R_factor_gt 0.0423
_refine_ls_shift/su_max 0.0006
_refine_ls_shift/su_mean 0.0001
_refine_ls_structure_factor_coef Fsqd
_refine_ls_weighting_details 'w=1/[\s^2^(Fo^2^)+(0.0439P)^2^+1.9789P] where P=(Fo^2^+2Fc^2^)/3'
_refine_ls_weighting_scheme calc
_refine_ls_wR_factor_gt 0.0947
_refine_ls_wR_factor_ref 0.1146
_reflns_Friedel_coverage 0.0
_reflns_limit_h_max 16
_reflns_limit_h_min 0
_reflns_limit_k_max 21
_reflns_limit_k_min 0
_reflns_limit_l_max 9
_reflns_limit_l_min 0
_reflns_number_gt 1223
_reflns_number_total 1850
_reflns_threshold_expression I>=2u(I)
_cod_data_source_file d2ce00878e2.cif
_cod_data_source_block PPh4Cu_300K
_cod_database_code 7245215
_olex2_refinement_description
;
1. Fixed Uiso
 At 1.2 times of:
  All C(H) groups
2. Shared sites
{C008, N0}
{N007, C1}
{C005, N2}
3. Uiso/Uaniso restraints and constraints
Uanis(N007) = Uanis(C1)
Uanis(C008) = Uanis(N0)
Uanis(C005) = Uanis(N2)
Uanis(C1) = Uanis(N007)
4. Rigid body (RIGU) restrains
 P002, C003, C004, C006, C2, C009, C7, C00B, C00F, C00A, C8, C3, C4, C00H, C10,
  C00E, C00J, C00C, C11, C5, C6, C00D, C00I, C00G, C9
 with sigma for 1-2 distances of 0.004 and sigma for 1-3 distances of 0.004
5. Others
 Fixed Sof: C005(0.5) N007(0.5) C008(0.5) N2(0.5) C1(0.5) N0(0.5) H00D(0.5)
 H00G(0.5) C004(0.5) C2(0.5) C009(0.5) H009(0.5) C7(0.5) H7(0.5) C00B(0.5)
 H00B(0.5) C00F(0.5) H00g(0.5) C00A(0.5) H00A(0.5) C8(0.5) H8(0.5) C3(0.5)
 H3(0.5) C4(0.5) H4(0.5) C00H(0.5) H00i(0.5) C10(0.5) H00d(0.5) C00E(0.5)
 H00f(0.5) C00J(0.5) H00k(0.5) C00C(0.5) H00C(0.5) C11(0.5) H11(0.5) C5(0.5)
 H5(0.5) C6(0.5) H6(0.5) C00D(0.5) H00e(0.5) C00I(0.5) H00j(0.5) C00G(0.5)
 H00h(0.5) C9(0.5) H9(0.5) H7(0.5) H10(0.5) H00D(0.5) H00H(0.5) H009(0.5)
 H00F(0.5) H00J(0.5) H00I(0.5) H00E(0.5) H00B(0.5) H8(0.5) H11(0.5) H00G(0.5)
 H00C(0.5) H00A(0.5) H4(0.5) H6(0.5) H9(0.5) H5(0.5) H3(0.5)
6.a Aromatic/amide H refined with riding coordinates:
 C7(H7), C10(H10), C00D(H00D), C00H(H00H), C009(H009), C00F(H00F), C00J(H00J),
 C00I(H00I), C00E(H00E), C00B(H00B), C8(H8), C11(H11), C00G(H00G), C00C(H00C),
 C00A(H00A), C4(H4), C6(H6), C9(H9), C5(H5), C3(H3)
6.b Fitted hexagon refined as free rotating group:
 C006(C00A,C00C,C00G,C11,C8), C2(C3,C5,C9,C6,C4), C004(C00B,C00E,C00I,C00J,
 C00F), C003(C009,C00H,C00D,C10,C7)
;
_olex2_submission_special_instructions 'No special instructions were received'

loop_
_space_group_symop_id
_space_group_symop_operation_xyz
1 x,y,z
2 x+1/2,-y+1/2,-z+1/2
3 -x,y+1/2,-z
4 -x+1/2,-y,z+1/2
5 -x,-y,-z
6 -x-1/2,y-1/2,z-1/2
7 x,-y-1/2,z
8 x-1/2,y,-z-1/2

loop_
_atom_site_label
_atom_site_type_symbol
_atom_site_fract_x
_atom_site_fract_y
_atom_site_fract_z
_atom_site_U_iso_or_equiv
_atom_site_adp_type
_atom_site_occupancy
_atom_site_site_symmetry_order
_atom_site_refinement_flags_posn
_atom_site_refinement_flags_adp
_atom_site_refinement_flags_occupancy
_atom_site_disorder_group
Cu01 Cu 0.17344(4) 0.50015(3) 0.47657(7) 0.0650(3) Uani 1.000000 1 . . . .
P002 P 0.35217(10) 0.25 0.62247(16) 0.0370(4) Uani 1.000000 2 S TU P -2
C003 C 0.3277(3) 0.25 0.8188(3) 0.0393(13) Uani 1.000000 2 S TU P -2
C004 C 0.4203(7) 0.3276(6) 0.5794(11) 0.040(3) Uani 0.500000 1 . U . -2
C005 C 0.2647(3) 0.5013(2) 0.1661(5) 0.0562(11) Uani 0.500000 1 . . . .
C006 C 0.2402(2) 0.25 0.5338(4) 0.0392(13) Uani 1.000000 2 S TU P -2
N007 N 0.2327(3) 0.5003(2) 0.2851(5) 0.0614(12) Uani 0.500000 1 . . . .
C008 C 0.0400(3) 0.5006(3) 0.4943(5) 0.0760(15) Uani 0.500000 1 . . . .
C009 C 0.2939(6) 0.30904(14) 0.8921(8) 0.049(3) Uani 0.500000 1 G U . -2
C00A C 0.2068(3) 0.31559(16) 0.4904(11) 0.050(3) Uani 0.500000 1 G U . -2
C00B C 0.4281(7) 0.3510(6) 0.4323(10) 0.059(4) Uani 0.500000 1 G U . -2
C00C C 0.1172(3) 0.3220(4) 0.4322(11) 0.064(3) Uani 0.500000 1 G U . -2
C00D C 0.2623(4) 0.2392(6) 1.1114(4) 0.063(3) Uani 0.500000 1 G U . -2
C00E C 0.4964(7) 0.3998(5) 0.3944(8) 0.055(3) Uani 0.500000 1 G U . -2
C00F C 0.4807(7) 0.3530(5) 0.6887(8) 0.053(3) Uani 0.500000 1 G U . -2
C00G C 0.0609(2) 0.2629(5) 0.4174(6) 0.064(3) Uani 0.500000 1 G U . -2
C00H C 0.2613(7) 0.3037(4) 1.0385(8) 0.059(3) Uani 0.500000 1 G U . -2
C00I C 0.5568(6) 0.4252(5) 0.5037(8) 0.054(3) Uani 0.500000 1 G U . -2
C00J C 0.5490(7) 0.4018(5) 0.6508(7) 0.068(4) Uani 0.500000 1 G U . -2
N2 N 0.2647(3) 0.5013(2) 0.1661(5) 0.0562(11) Uani 0.500000 1 . . . -1
C1 C 0.2327(3) 0.5003(2) 0.2851(5) 0.0614(12) Uani 0.500000 1 . . . -1
N0 N 0.0400(3) 0.5006(3) 0.4943(5) 0.0760(15) Uani 0.500000 1 . . . -1
C2 C 0.4189(7) 0.1781(6) 0.5600(11) 0.040(3) Uani 0.500000 1 . U . -2
C3 C 0.3991(6) 0.1474(6) 0.4222(12) 0.053(3) Uani 0.500000 1 G U . -2
C4 C 0.4979(7) 0.1578(5) 0.6395(8) 0.064(4) Uani 0.500000 1 G U . -2
C5 C 0.4582(6) 0.0963(5) 0.3640(10) 0.056(3) Uani 0.500000 1 G U . -2
C6 C 0.5570(6) 0.1067(5) 0.5813(9) 0.069(4) Uani 0.500000 1 G U . -2
C7 C 0.3288(6) 0.1852(2) 0.8918(8) 0.051(3) Uani 0.500000 1 G U . -2
C8 C 0.1839(3) 0.19088(12) 0.5190(11) 0.047(2) Uani 0.500000 1 G U . -2
C9 C 0.5372(6) 0.0759(5) 0.4435(10) 0.055(3) Uani 0.500000 1 G U . -2
C10 C 0.2961(7) 0.1799(5) 1.0381(9) 0.062(3) Uani 0.500000 1 G U . -2
C11 C 0.0943(3) 0.1973(4) 0.4608(11) 0.055(3) Uani 0.500000 1 G U . -2
H7 H 0.3513(6) 0.1455(2) 0.8426(8) 0.061(4) Uiso 0.500000 1 R . . -2
H10 H 0.2968(7) 0.1367(5) 1.0869(9) 0.074(4) Uiso 0.500000 1 R . . -2
H00D H 0.2405(4) 0.2356(6) 1.2094(4) 0.075(3) Uiso 0.500000 1 R . . -2
H00H H 0.2387(7) 0.3434(4) 1.0875(8) 0.070(3) Uiso 0.500000 1 R . . -2
H009 H 0.2932(6) 0.35227(14) 0.8433(8) 0.059(3) Uiso 0.500000 1 R . . -2
H00F H 0.4755(7) 0.3373(5) 0.7871(8) 0.064(4) Uiso 0.500000 1 R . . -2
H00J H 0.5894(7) 0.4188(5) 0.7239(7) 0.082(4) Uiso 0.500000 1 R . . -2
H00I H 0.6025(6) 0.4579(5) 0.4784(8) 0.065(4) Uiso 0.500000 1 R . . -2
H00E H 0.5016(7) 0.4155(5) 0.2960(8) 0.066(4) Uiso 0.500000 1 R . . -2
H00B H 0.3877(7) 0.3340(6) 0.3592(10) 0.071(4) Uiso 0.500000 1 R . . -2
H8 H 0.2062(3) 0.14701(12) 0.5480(11) 0.057(3) Uiso 0.500000 1 R . . -2
H11 H 0.0566(3) 0.1577(4) 0.4508(11) 0.066(3) Uiso 0.500000 1 R . . -2
H00G H 0.0010(2) 0.2672(5) 0.3784(6) 0.077(3) Uiso 0.500000 1 R . . -2
H00C H 0.0949(3) 0.3659(4) 0.4032(11) 0.077(4) Uiso 0.500000 1 R . . -2
H00A H 0.2445(3) 0.35516(16) 0.5003(11) 0.060(3) Uiso 0.500000 1 R . . -2
H4 H 0.5112(7) 0.1784(5) 0.7317(8) 0.077(4) Uiso 0.500000 1 R . . -2
H6 H 0.6099(6) 0.0931(5) 0.6345(9) 0.083(4) Uiso 0.500000 1 R . . -2
H9 H 0.5768(6) 0.0417(5) 0.4045(10) 0.066(4) Uiso 0.500000 1 R . . -2
H5 H 0.4450(6) 0.0757(5) 0.2718(10) 0.067(4) Uiso 0.500000 1 R . . -2
H3 H 0.3462(6) 0.1610(6) 0.3690(12) 0.063(4) Uiso 0.500000 1 R . . -2

loop_
_atom_site_aniso_label
_atom_site_aniso_U_11
_atom_site_aniso_U_22
_atom_site_aniso_U_33
_atom_site_aniso_U_12
_atom_site_aniso_U_13
_atom_site_aniso_U_23
Cu01 0.0687(4) 0.0663(5) 0.0599(4) -0.0000(3) 0.0011(3) 0.0020(3)
P002 0.0428(8) 0.0367(9) 0.0315(8) -0.000000 -0.0002(6) 0.000000
C003 0.046(3) 0.041(3) 0.031(2) -0.000000 -0.0031(16) 0.000000
C004 0.047(6) 0.035(5) 0.038(4) -0.003(3) -0.001(3) 0.000(2)
C005 0.044(2) 0.076(3) 0.048(2) -0.006(2) -0.001(2) -0.006(2)
C006 0.038(3) 0.051(3) 0.028(3) -0.000000 0.0006(17) 0.000000
N007 0.046(3) 0.072(3) 0.066(3) -0.004(2) -0.012(2) -0.002(2)
C008 0.066(3) 0.118(4) 0.044(2) 0.004(4) -0.007(3) -0.011(2)
C009 0.061(8) 0.045(4) 0.042(4) 0.007(2) 0.007(3) 0.003(2)
C00A 0.037(4) 0.059(4) 0.054(7) 0.005(2) -0.005(3) -0.003(2)
C00B 0.076(7) 0.061(7) 0.039(4) -0.027(4) -0.005(3) 0.004(3)
C00C 0.047(4) 0.067(6) 0.080(8) 0.007(2) -0.014(3) -0.007(3)
C00D 0.091(5) 0.062(7) 0.035(4) 0.003(4) 0.007(3) 0.001(3)
C00E 0.067(9) 0.052(6) 0.047(5) -0.016(4) -0.001(3) 0.005(3)
C00F 0.056(6) 0.058(6) 0.044(5) -0.014(3) -0.004(3) -0.001(3)
C00G 0.048(4) 0.069(7) 0.075(5) 0.005(2) -0.010(3) -0.011(4)
C00H 0.076(8) 0.058(6) 0.042(5) 0.006(3) 0.014(3) -0.000(3)
C00I 0.060(6) 0.052(6) 0.052(6) -0.012(4) -0.001(3) 0.003(4)
C00J 0.073(6) 0.078(7) 0.054(6) -0.030(4) -0.007(4) 0.006(4)
N2 0.044(2) 0.076(3) 0.048(2) -0.006(2) -0.001(2) -0.006(2)
C1 0.046(3) 0.072(3) 0.066(3) -0.004(2) -0.012(2) -0.002(2)
N0 0.066(3) 0.118(4) 0.044(2) 0.004(4) -0.007(3) -0.011(2)
C2 0.042(5) 0.032(4) 0.044(5) -0.003(2) 0.009(2) 0.005(2)
C3 0.053(6) 0.053(6) 0.052(5) 0.007(3) 0.005(3) -0.006(3)
C4 0.059(5) 0.078(7) 0.055(6) 0.023(3) -0.004(4) -0.015(4)
C5 0.045(6) 0.059(6) 0.064(6) 0.004(4) 0.006(3) -0.010(3)
C6 0.054(6) 0.084(7) 0.070(7) 0.025(3) -0.009(4) -0.019(4)
C7 0.069(9) 0.046(4) 0.037(4) -0.001(2) 0.004(3) 0.001(2)
C8 0.031(4) 0.058(4) 0.052(6) -0.0036(19) 0.007(3) 0.003(3)
C9 0.045(5) 0.061(7) 0.059(7) 0.008(3) 0.006(4) -0.007(4)
C10 0.090(9) 0.055(5) 0.041(5) 0.004(3) 0.010(3) 0.005(2)
C11 0.029(4) 0.066(6) 0.069(7) 0.002(2) 0.002(3) -0.011(4)

loop_
_atom_type_symbol
_atom_type_scat_dispersion_real
_atom_type_scat_dispersion_imag
_atom_type_scat_Cromer_Mann_a1
_atom_type_scat_Cromer_Mann_a2
_atom_type_scat_Cromer_Mann_a3
_atom_type_scat_Cromer_Mann_a4
_atom_type_scat_Cromer_Mann_b1
_atom_type_scat_Cromer_Mann_b2
_atom_type_scat_Cromer_Mann_b3
_atom_type_scat_Cromer_Mann_b4
_atom_type_scat_Cromer_Mann_c
_atom_type_scat_source
_atom_type_scat_dispersion_source
C 0.00347 0.00161 2.31000 1.02000 1.58860 0.86500 20.84390 10.20750 0.56870 51.65120 0.21560 'International Tables Volume C Table 6.1.1.4 (pp. 500-502)' 'Henke, Gullikson and Davis, At. Data and Nucl. Data Tables, 1993, 54, 2'
Cu 0.34125 1.28947 13.33800 7.16760 5.61580 1.67350 3.58280 0.24700 11.39660 64.81260 1.19100 'International Tables Volume C Table 6.1.1.4 (pp. 500-502)' 'Henke, Gullikson and Davis, At. Data and Nucl. Data Tables, 1993, 54, 2'
H 0.00000 0.00000 0.49300 0.32291 0.14019 0.04081 10.51090 26.12570 3.14236 57.79970 0.00304 'International Tables Volume C Table 6.1.1.4 (pp. 500-502)' 'Henke, Gullikson and Davis, At. Data and Nucl. Data Tables, 1993, 54, 2'
N 0.00653 0.00323 12.21260 3.13220 2.01250 1.16630 0.00570 9.89330 28.99750 0.58260 -11.52900 'International Tables Volume C Table 6.1.1.4 (pp. 500-502)' 'Henke, Gullikson and Davis, At. Data and Nucl. Data Tables, 1993, 54, 2'
P 0.10434 0.09671 6.43450 4.17910 1.78000 1.49080 1.90670 27.15700 0.52600 68.16450 1.11490 'International Tables Volume C Table 6.1.1.4 (pp. 500-502)' 'Henke, Gullikson and Davis, At. Data and Nucl. Data Tables, 1993, 54, 2'

loop_
_exptl_crystal_face_index_h
_exptl_crystal_face_index_k
_exptl_crystal_face_index_l
_exptl_crystal_face_perp_dist
-1.00 -1.00 0.00 0.0560
1.00 1.00 0.00 0.0260
0.00 0.00 -1.00 0.0360
0.00 0.00 1.00 0.0120
0.00 1.00 1.00 0.0190
1.00 -1.00 -1.00 0.0300
-1.00 1.00 1.00 0.0330
0.00 1.00 0.00 0.0280
0.00 -1.00 0.00 0.0440
1.00 0.00 1.00 0.0200
-1.00 0.00 -1.00 0.0500
-1.00 -1.00 -1.00 0.0430
1.00 1.00 1.00 0.0180
0.00 1.00 -1.00 0.0320

loop_
_geom_angle_atom_site_label_1
_geom_angle_atom_site_label_2
_geom_angle_atom_site_label_3
_geom_angle
_geom_angle_site_symmetry_1
_geom_angle_site_symmetry_3
_geom_angle_publ_flag
N007 Cu01 C005 125.91(17) . 4_565 ?
C008 Cu01 C005 112.94(17) . 4_565 ?
C008 Cu01 N007 121.15(16) . . ?
N2 Cu01 C005 0.0 4_565 4_565 ?
N2 Cu01 N007 125.91(17) 4_565 . ?
N2 Cu01 C008 112.94(17) 4_565 . ?
C1 Cu01 C005 125.91(17) . 4_565 ?
C1 Cu01 N007 0.0 . . ?
C1 Cu01 C008 121.15(16) . . ?
C1 Cu01 N2 125.91(17) . 4_565 ?
N0 Cu01 C005 112.94(17) . 4_565 ?
N0 Cu01 N007 121.15(16) . . ?
N0 Cu01 C008 0.0 . . ?
N0 Cu01 N2 112.94(17) . 4_565 ?
N0 Cu01 C1 121.15(16) . . ?
C004 P002 C003 108.3(3) . . ?
C004 P002 C003 108.3(3) 7_565 . ?
C004 P002 C004 109.2(8) . 7_565 ?
C006 P002 C003 104.9(2) . . ?
C006 P002 C004 113.0(4) . . ?
C006 P002 C004 113.0(4) . 7_565 ?
C2 P002 C003 114.7(4) 7_565 . ?
C2 P002 C003 114.7(4) . . ?
C2 P002 C004 6.4(6) 7_565 . ?
C2 P002 C004 6.4(6) . 7_565 ?
C2 P002 C004 105.9(2) 7_565 7_565 ?
C2 P002 C004 105.9(2) . . ?
C2 P002 C006 110.3(4) . . ?
C2 P002 C006 110.3(4) 7_565 . ?
C2 P002 C2 102.0(8) 7_565 . ?
C009 C003 P002 122.1 7_565 . ?
C009 C003 P002 122.1 . . ?
C009 C003 C009 108.2(4) . 7_565 ?
C7 C003 P002 117.1 7_565 . ?
C7 C003 P002 117.1 . . ?
C7 C003 C009 21.2 7_565 . ?
C7 C003 C009 120.0 7_565 7_565 ?
C7 C003 C009 21.2 . 7_565 ?
C7 C003 C009 120.0 . . ?
C7 C003 C7 124.3(6) 7_565 . ?
C00B C004 P002 120.3 . 7_565 ?
C00F C004 P002 118.1 . 7_565 ?
C00F C004 C00B 120.0 . . ?
N007 C005 Cu01 175.4(4) . 4_564 ?
C1 C005 Cu01 175.4(4) . 4_564 ?
C1 C005 N007 0.0 . . ?
C00A C006 P002 115.5 7_565 . ?
C00A C006 P002 115.5 . . ?
C00A C006 C00A 127.5(5) . 7_565 ?
C8 C006 P002 124.2 7_565 . ?
C8 C006 P002 124.2 . . ?
C8 C006 C00A 17.9 7_565 . ?
C8 C006 C00A 120.0 7_565 7_565 ?
C8 C006 C00A 17.9 . 7_565 ?
C8 C006 C00A 120.0 . . ?
C8 C006 C8 108.0(3) 7_565 . ?
C005 N007 Cu01 176.9(4) . . ?
N2 N007 Cu01 176.9(4) . . ?
N2 N007 C005 0.0 . . ?
C008 C008 Cu01 178.6(7) 5_566 . ?
C00H C009 C003 120.1 . 7_565 ?
H009 C009 C003 119.9(2) . 7_565 ?
H009 C009 C00H 119.9(2) . . ?
C00C C00A C006 120.0 . 7_565 ?
H00A C00A C006 120.00(19) . 7_565 ?
H00A C00A C00C 120.00(19) . . ?
C00E C00B C004 120.0 . . ?
H00B C00B C004 120.0(2) . . ?
H00B C00B C00E 120.0(2) . . ?
C00G C00C C00A 120.0 . . ?
H00C C00C C00A 120.00(19) . . ?
H00C C00C C00G 120.00(19) . . ?
C10 C00D C00H 120.0 . . ?
H00D C00D C00H 120.0(2) . . ?
H00D C00D C10 120.0(2) . . ?
C00I C00E C00B 120.0 . . ?
H00E C00E C00B 120.0(2) . . ?
H00E C00E C00I 120.0(2) . . ?
C00J C00F C004 120.0 . . ?
H00F C00F C004 120.0(2) . . ?
H00F C00F C00J 120.0(2) . . ?
C11 C00G C00C 120.0 . . ?
H00G C00G C00C 120.00(19) . . ?
H00G C00G C11 120.00(19) . . ?
C00D C00H C009 120.0 . . ?
H00H C00H C009 120.0(2) . . ?
H00H C00H C00D 120.0(2) . . ?
C00J C00I C00E 120.0 . . ?
H00I C00I C00E 120.0(2) . . ?
H00I C00I C00J 120.0(2) . . ?
C00I C00J C00F 120.0 . . ?
H00J C00J C00F 120.0(2) . . ?
H00J C00J C00I 120.0(2) . . ?
N007 N2 Cu01 175.4(4) . 4_564 ?
C1 N2 Cu01 175.4(4) . 4_564 ?
C1 N2 N007 0.0 . . ?
C005 C1 Cu01 176.9(4) . . ?
N2 C1 Cu01 176.9(4) . . ?
N2 C1 C005 0.0 . . ?
C3 C2 P002 119.7 . . ?
C4 C2 P002 119.8 . . ?
C4 C2 C3 120.0 . . ?
C5 C3 C2 120.0 . . ?
H3 C3 C2 120.0(2) . . ?
H3 C3 C5 120.0(2) . . ?
C6 C4 C2 120.0 . . ?
H4 C4 C2 120.0(2) . . ?
H4 C4 C6 120.0(2) . . ?
C9 C5 C3 120.0 . . ?
H5 C5 C3 120.0(2) . . ?
H5 C5 C9 120.0(2) . . ?
C9 C6 C4 120.0 . . ?
H6 C6 C4 120.0(2) . . ?
H6 C6 C9 120.0(2) . . ?
C10 C7 C003 119.9 . . ?
H7 C7 C003 120.0(2) . . ?
H7 C7 C10 120.0(2) . . ?
C11 C8 C006 120.0 . . ?
H8 C8 C006 119.99(19) . . ?
H8 C8 C11 119.99(19) . . ?
C6 C9 C5 120.0 . . ?
H9 C9 C5 120.0(2) . . ?
H9 C9 C6 120.0(2) . . ?
C7 C10 C00D 120.0 . . ?
H10 C10 C00D 120.0(2) . . ?
H10 C10 C7 120.0(2) . . ?
C8 C11 C00G 120.0 . . ?
H11 C11 C00G 120.00(19) . . ?
H11 C11 C8 120.00(19) . . ?

loop_
_geom_bond_atom_site_label_1
_geom_bond_atom_site_label_2
_geom_bond_distance
_geom_bond_site_symmetry_2
_geom_bond_publ_flag
Cu01 C005 1.909(4) 4_565 ?
Cu01 N007 1.907(5) . ?
Cu01 C008 1.917(4) . ?
Cu01 N2 1.909(4) 4_565 ?
Cu01 C1 1.907(5) . ?
Cu01 N0 1.917(4) . ?
P002 C003 1.785(3) . ?
P002 C004 1.810(7) 7_565 ?
P002 C004 1.810(7) . ?
P002 C006 1.789(3) . ?
P002 C2 1.758(7) . ?
P002 C2 1.758(7) 7_565 ?
C003 C009 1.3863 . ?
C003 C009 1.3863 7_565 ?
C003 C7 1.3940 . ?
C003 C7 1.3940 7_565 ?
C004 C00B 1.3900 . ?
C004 C00F 1.3900 . ?
C005 N007 1.156(5) . ?
C005 C1 1.156(5) . ?
C006 C00A 1.3905 . ?
C006 C00A 1.3905 7_565 ?
C006 C8 1.3896 . ?
C006 C8 1.3896 7_565 ?
N007 N2 1.156(5) . ?
C008 C008 1.152(9) 5_566 ?
C009 C00H 1.3900 . ?
C009 H009 0.9300 . ?
C00A C00C 1.3900 . ?
C00A H00A 0.9300 . ?
C00B C00E 1.3900 . ?
C00B H00B 0.9300 . ?
C00C C00G 1.3900 . ?
C00C H00C 0.9300 . ?
C00D C00H 1.3900 . ?
C00D C10 1.3900 . ?
C00D H00D 0.9300 . ?
C00E C00I 1.3900 . ?
C00E H00E 0.9300 . ?
C00F C00J 1.3900 . ?
C00F H00F 0.9300 . ?
C00G C11 1.3900 . ?
C00G H00G 0.9300 . ?
C00H H00H 0.9300 . ?
C00I C00J 1.3900 . ?
C00I H00I 0.9300 . ?
C00J H00J 0.9300 . ?
N2 C1 1.156(5) . ?
C2 C3 1.3900 . ?
C2 C4 1.3900 . ?
C3 C5 1.3900 . ?
C3 H3 0.9300 . ?
C4 C6 1.3900 . ?
C4 H4 0.9300 . ?
C5 C9 1.3900 . ?
C5 H5 0.9300 . ?
C6 C9 1.3900 . ?
C6 H6 0.9300 . ?
C7 C10 1.3900 . ?
C7 H7 0.9300 . ?
C8 C11 1.3900 . ?
C8 H8 0.9300 . ?
C9 H9 0.9300 . ?
C10 H10 0.9300 . ?
C11 H11 0.9300 . ?

loop_
_geom_torsion_atom_site_label_1
_geom_torsion_atom_site_label_2
_geom_torsion_atom_site_label_3
_geom_torsion_atom_site_label_4
_geom_torsion
_geom_torsion_site_symmetry_1
_geom_torsion_site_symmetry_2
_geom_torsion_site_symmetry_3
_geom_torsion_site_symmetry_4
_geom_torsion_publ_flag
P002 C003 C009 C00H -169.31(14) . . 7_565 7_565 ?
P002 C003 C009 C00H 169.31(14) . . . . ?
P002 C003 C7 C10 169.83(16) . . 7_565 7_565 ?
P002 C003 C7 C10 -169.83(16) . . . . ?
P002 C004 C00B C00E -165.2(3) . . . . ?
P002 C004 C00B C00E -165.2(3) 7_565 . . . ?
P002 C004 C00F C00J 165.5(3) 7_565 . . . ?
P002 C004 C00F C00J 165.5(3) . . . . ?
P002 C006 C00A C00C -174.55(15) . . . . ?
P002 C006 C00A C00C 174.55(15) . . 7_565 7_565 ?
P002 C006 C8 C11 174.05(14) . . . . ?
P002 C006 C8 C11 -174.05(14) . . 7_565 7_565 ?
P002 C2 C3 C5 172.3(3) 7_565 . . . ?
P002 C2 C3 C5 172.3(3) . . . . ?
P002 C2 C4 C6 -172.3(3) 7_565 . . . ?
P002 C2 C4 C6 -172.3(3) . . . . ?
C003 C009 C00H C00D -0.0(10) 7_565 . . . ?
C003 C009 C00H C00D -0.0(10) . . . . ?
C003 C7 C10 C00D 0.0(9) . . . . ?
C003 C7 C10 C00D 0.0(9) 7_565 . . . ?
C004 C00B C00E C00I -0.0(9) . . . . ?
C004 C00F C00J C00I 0.0(8) . . . . ?
C006 C00A C00C C00G 0.0(9) 7_565 . . . ?
C006 C00A C00C C00G 0.0(9) . . . . ?
C006 C8 C11 C00G -0.0(9) . . . . ?
C006 C8 C11 C00G -0.0(9) 7_565 . . . ?
C009 C00H C00D C10 -0.0(9) . . . . ?
C00A C00C C00G C11 -0.0(9) . . . . ?
C00B C00E C00I C00J -0.0(8) . . . . ?
C00C C00G C11 C8 0.0(4) . . . . ?
C00E C00I C00J C00F 0.0(9) . . . . ?
C2 C3 C5 C9 -0.0(9) . . . . ?
C2 C4 C6 C9 0.0(8) . . . . ?
C3 C5 C9 C6 0.0(8) . . . . ?
C4 C6 C9 C5 -0.0(9) . . . . ?

loop_
_restr_rigu_atom_site_label_1
_restr_rigu_atom_site_label_2
_restr_rigu_target_weight_param
_restr_rigu_u13_diff
_restr_rigu_u23_diff
_restr_rigu_u33_diff
P002 C003 0.004000 0.002399 0.002447 -0.000601
P002 C004 0.004000 -0.001828 -0.001868 0.002345
P002 C006 0.004000 -0.000514 0.001163 0.004045
P002 C009 0.004000 -0.003992 -0.004111 -0.007446
P002 C00A 0.004000 -0.001805 0.013427 0.000412
P002 C00B 0.004000 0.003631 -0.002429 -0.004816
P002 C00F 0.004000 0.005267 -0.001116 -0.002705
P002 C2 0.004000 0.002948 0.000805 -0.000336
P002 C3 0.004000 0.007329 -0.004204 -0.008079
P002 C4 0.004000 -0.003559 0.011232 -0.005316
P002 C7 0.004000 -0.001865 -0.000120 -0.005373
P002 C8 0.004000 -0.011431 0.014018 0.000425
C003 C004 0.004000 -0.001329 -0.006536 0.000907
C003 C006 0.004000 0.000021 -0.000024 0.000538
C003 C009 0.004000 -0.006176 -0.001700 -0.001675
C003 C00H 0.004000 -0.001229 -0.005926 -0.002339
C003 C2 0.004000 0.009380 -0.007568 -0.001943
C003 C7 0.004000 -0.003797 -0.002257 -0.004682
C003 C10 0.004000 -0.002081 0.000711 -0.004221
C004 C006 0.004000 -0.012394 -0.000773 0.000230
C004 C00B 0.004000 0.002620 0.001608 -0.001761
C004 C00E 0.004000 -0.000774 -0.001468 -0.003770
C004 C00F 0.004000 0.001101 0.001432 -0.001151
C004 C00J 0.004000 0.003293 0.001093 -0.006346
C004 C2 0.004000 0.000817 0.005513 0.001579
C006 C00A 0.004000 -0.010436 -0.001418 -0.004613
C006 C00C 0.004000 -0.008122 0.009886 -0.006183
C006 C2 0.004000 0.010114 0.003740 -0.002686
C006 C8 0.004000 -0.006994 0.008647 -0.000245
C006 C11 0.004000 -0.007831 0.007803 0.001672
C009 C00D 0.004000 -0.004345 0.010656 -0.002078
C009 C00H 0.004000 -0.003057 0.001792 0.002089
C009 C7 0.004000 -0.008760 -0.001318 -0.004528
C00A C00C 0.004000 0.000756 -0.000137 -0.005394
C00A C00G 0.004000 0.001860 -0.003711 -0.006928
C00A C8 0.004000 -0.011283 0.006504 0.004433
C00B C00E 0.004000 0.001390 0.002017 0.000427
C00B C00F 0.004000 0.004223 0.004782 -0.003225
C00B C00I 0.004000 0.006472 0.005403 -0.002600
C00C C00G 0.004000 -0.000547 -0.001141 -0.000377
C00C C11 0.004000 -0.008847 -0.001269 0.001812
C00D C00H 0.004000 -0.002071 -0.005469 0.000714
C00D C7 0.004000 0.007968 0.000666 0.001858
C00D C10 0.004000 0.005830 0.003720 0.001840
C00E C00I 0.004000 0.003326 0.002786 -0.000568
C00E C00J 0.004000 0.002121 0.005680 -0.003896
C00F C00I 0.004000 -0.003929 -0.003278 0.001731
C00F C00J 0.004000 -0.001267 0.000582 -0.001564
C00G C8 0.004000 -0.000959 -0.003963 0.004648
C00G C11 0.004000 0.001048 -0.002630 0.000370
C00H C10 0.004000 -0.005225 0.006382 0.001093
C00I C00J 0.004000 -0.001408 0.002648 -0.003240
C2 C3 0.004000 0.001488 -0.001933 -0.002130
C2 C4 0.004000 -0.001517 0.001362 -0.000650
C2 C5 0.004000 0.002631 -0.001694 -0.006409
C2 C6 0.004000 -0.009519 0.005472 0.001516
C3 C4 0.004000 0.003128 -0.002553 0.003956
C3 C5 0.004000 0.001529 -0.004839 -0.001473
C3 C9 0.004000 -0.005407 0.005004 0.003910
C4 C6 0.004000 0.005897 -0.002162 -0.000776
C4 C9 0.004000 0.005484 0.002154 -0.002698
C5 C6 0.004000 0.006552 -0.003768 0.005773
C5 C9 0.004000 0.001809 -0.004001 0.003801
C6 C9 0.004000 0.004364 -0.002118 0.001123
C7 C10 0.004000 0.002525 -0.000624 -0.001044
C8 C11 0.004000 -0.000454 0.004434 0.002987
